data_7017158
loop_
_publ_author_name
'Barrett, Simon A.'
'Kilner, Colin A.'
'Halcrow, Malcolm A.'

_publ_section_title
;
 Spin-crossover in [Fe(3-bpp)(2)][BF(4)](2) in different solvents - A
 dramatic stabilisation of the low-spin state in water.
;
_journal_issue 45
_journal_name_full 'Dalton transactions (Cambridge, England : 2003)'
_journal_page_first 12021
_journal_page_last 12024
_journal_paper_doi 10.1039/c1dt10620a
_journal_volume 40
_journal_year 2011
_chemical_formula_moiety 'C22 H18 Fe N10, 2[B F4], 2[C H3 N O2]'
_chemical_formula_sum 'C24 H24 B2 F8 Fe N12 O4'
_chemical_formula_weight 774.02
_chemical_name_systematic
;
Bis[2,6-di(pyrazol-3-yl)pyridine]iron(II) ditetrafluoroborate
bis-nitromethane solvate
;
_space_group_IT_number 15
_symmetry_cell_setting monoclinic
_symmetry_space_group_name_Hall '-C 2yc'
_symmetry_space_group_name_H-M 'C 1 2/c 1'
_atom_sites_solution_hydrogens geom
_atom_sites_solution_primary direct
_atom_sites_solution_secondary difmap
_audit_creation_method SHELXL-97
_cell_angle_alpha 90.00
_cell_angle_beta 93.26(3)
_cell_angle_gamma 90.00
_cell_formula_units_Z 4
_cell_length_a 11.721(2)
_cell_length_b 22.987(5)
_cell_length_c 12.442(3)
_cell_measurement_reflns_used 29057
_cell_measurement_temperature 150(2)
_cell_measurement_theta_max 28.44
_cell_measurement_theta_min 1.95
_cell_volume 3346.8(12)
_computing_cell_refinement 'APEX 2 software, Bruker Nonius 2004'
_computing_data_collection 'APEX 2 software, Bruker Nonius 2004'
_computing_data_reduction 'SAINT, Bruker Nonius 2004'
_computing_molecular_graphics 'XSEED (Barbour, 2001)'
_computing_publication_material 'local program'
_computing_structure_refinement 'SHELXL-97 (Sheldrick, 1997)'
_computing_structure_solution 'SHELXS-97 (Sheldrick, 1990)'
_diffrn_ambient_temperature 150(2)
_diffrn_detector_area_resol_mean '120 microns'
_diffrn_measured_fraction_theta_full 0.970
_diffrn_measured_fraction_theta_max 0.970
_diffrn_measurement_device_type 'Bruker X8 Apex diffractometer'
_diffrn_measurement_method 'Rotation images'
_diffrn_radiation_monochromator graphite
_diffrn_radiation_source 'rotating anode'
_diffrn_radiation_type MoK\a
_diffrn_radiation_wavelength 0.71073
_diffrn_reflns_av_R_equivalents 0.0506
_diffrn_reflns_av_sigmaI/netI 0.0295
_diffrn_reflns_limit_h_max 15
_diffrn_reflns_limit_h_min -15
_diffrn_reflns_limit_k_max 30
_diffrn_reflns_limit_k_min -27
_diffrn_reflns_limit_l_max 16
_diffrn_reflns_limit_l_min -16
_diffrn_reflns_number 29057
_diffrn_reflns_theta_full 28.44
_diffrn_reflns_theta_max 28.44
_diffrn_reflns_theta_min 1.95
_exptl_absorpt_coefficient_mu 0.546
_exptl_absorpt_correction_T_max 0.731
_exptl_absorpt_correction_T_min 0.689
_exptl_absorpt_correction_type multi-scan
_exptl_absorpt_process_details
;
Sheldrick, G. M. (2002). SADABS v. 2.03. University of
G/ottingen, Germany.
;
_exptl_crystal_colour orange
_exptl_crystal_density_diffrn 1.536
_exptl_crystal_density_method 'not measured'
_exptl_crystal_description 'rectangular prism'
_exptl_crystal_F_000 1568
_exptl_crystal_size_max 0.29
_exptl_crystal_size_mid 0.23
_exptl_crystal_size_min 0.13
_refine_diff_density_max 0.597
_refine_diff_density_min -0.673
_refine_diff_density_rms 0.072
_refine_ls_extinction_method none
_refine_ls_goodness_of_fit_ref 1.045
_refine_ls_hydrogen_treatment constr
_refine_ls_matrix_type full
_refine_ls_number_parameters 256
_refine_ls_number_reflns 4108
_refine_ls_number_restraints 20
_refine_ls_restrained_S_all 1.047
_refine_ls_R_factor_all 0.0468
_refine_ls_R_factor_gt 0.0401
_refine_ls_shift/su_max 0.001
_refine_ls_shift/su_mean 0.000
_refine_ls_structure_factor_coef Fsqd
_refine_ls_weighting_details 'calc w=1/[\s^2^(Fo^2^)+(0.0524P)^2^+4.7045P] where P=(Fo^2^+2Fc^2^)/3'
_refine_ls_weighting_scheme calc
_refine_ls_wR_factor_gt 0.1050
_refine_ls_wR_factor_ref 0.1108
_reflns_number_gt 3610
_reflns_number_total 4108
_reflns_threshold_expression >2sigma(I)
_cod_data_source_file c1dt10620a.txt
_cod_data_source_block mh362
_cod_original_cell_volume 3346.7(12)
_cod_original_sg_symbol_H-M 'C 2/c'
_cod_database_code 7017158

loop_
_symmetry_equiv_pos_as_xyz
'x, y, z'
'-x, y, -z+1/2'
'x+1/2, y+1/2, z'
'-x+1/2, y+1/2, -z+1/2'
'-x, -y, -z'
'x, -y, z-1/2'
'-x+1/2, -y+1/2, -z'
'x+1/2, -y+1/2, z-1/2'

loop_
_atom_site_label
_atom_site_type_symbol
_atom_site_fract_x
_atom_site_fract_y
_atom_site_fract_z
_atom_site_U_iso_or_equiv
_atom_site_adp_type
_atom_site_occupancy
_atom_site_symmetry_multiplicity
_atom_site_calc_flag
_atom_site_refinement_flags
_atom_site_disorder_assembly
_atom_site_disorder_group
Fe1 Fe 0.5000 0.720827(14) 0.7500 0.01961(11) Uani 1 2 d S . .
N2 N 0.5000 0.63548(9) 0.7500 0.0245(4) Uani 1 2 d S . .
C3 C 0.53955(15) 0.60565(8) 0.84042(15) 0.0292(4) Uani 1 1 d . . .
C4 C 0.54096(17) 0.54460(9) 0.84294(19) 0.0397(5) Uani 1 1 d . . .
H4 H 0.5687 0.5242 0.9055 0.048 Uiso 1 1 calc R . .
C5 C 0.5000 0.51427(13) 0.7500 0.0459(8) Uani 1 2 d S . .
H5 H 0.5000 0.4729 0.7500 0.055 Uiso 1 2 calc SR . .
C6 C 0.57565(15) 0.64701(9) 0.92698(14) 0.0293(4) Uani 1 1 d . . .
N7 N 0.56535(12) 0.70420(7) 0.89862(11) 0.0252(3) Uani 1 1 d . . .
N8 N 0.59937(13) 0.73560(8) 0.98791(12) 0.0319(3) Uani 1 1 d . . .
H8 H 0.6008 0.7738 0.9910 0.038 Uiso 1 1 calc R . .
C9 C 0.63111(18) 0.69941(12) 1.07210(16) 0.0427(5) Uani 1 1 d . . .
H9 H 0.6576 0.7114 1.1422 0.051 Uiso 1 1 calc R . .
C10 C 0.61784(18) 0.64249(11) 1.03718(16) 0.0420(5) Uani 1 1 d . . .
H10 H 0.6333 0.6080 1.0774 0.050 Uiso 1 1 calc R . .
N11 N 0.5000 0.80638(9) 0.7500 0.0245(4) Uani 1 2 d S . .
C12 C 0.40810(16) 0.83612(8) 0.78645(13) 0.0279(4) Uani 1 1 d . . .
C13 C 0.4053(2) 0.89724(9) 0.78695(17) 0.0414(5) Uani 1 1 d . . .
H13 H 0.3413 0.9176 0.8116 0.050 Uiso 1 1 calc R . .
C14 C 0.5000 0.92750(13) 0.7500 0.0500(8) Uani 1 2 d S . .
H14 H 0.5000 0.9688 0.7500 0.060 Uiso 1 2 calc SR . .
C15 C 0.31974(15) 0.79519(8) 0.82109(13) 0.0259(3) Uani 1 1 d . . .
N16 N 0.34650(12) 0.73772(7) 0.80745(11) 0.0238(3) Uani 1 1 d . . .
N17 N 0.25582(13) 0.70702(7) 0.84155(12) 0.0284(3) Uani 1 1 d . . .
H17 H 0.2512 0.6688 0.8415 0.034 Uiso 1 1 calc R . .
C18 C 0.17299(17) 0.74342(10) 0.87581(15) 0.0349(4) Uani 1 1 d . . .
H18 H 0.1023 0.7318 0.9027 0.042 Uiso 1 1 calc R . .
C19 C 0.21019(16) 0.80045(9) 0.86444(14) 0.0332(4) Uani 1 1 d . . .
H19 H 0.1713 0.8352 0.8817 0.040 Uiso 1 1 calc R . .
B20A B 0.2482(4) 0.5494(2) 0.9290(3) 0.0331(9) Uani 0.67 1 d PD A 1
F21A F 0.3179(4) 0.5661(2) 1.0191(3) 0.0714(13) Uani 0.67 1 d PD A 1
F22A F 0.1326(2) 0.55696(14) 0.9528(3) 0.0815(9) Uani 0.67 1 d PD A 1
F23A F 0.2684(5) 0.5854(2) 0.8372(4) 0.0414(9) Uani 0.67 1 d PD A 1
F24A F 0.2698(2) 0.49224(8) 0.9030(2) 0.0591(6) Uani 0.67 1 d PD A 1
B20B B 0.2232(10) 0.5613(5) 0.9273(10) 0.045(4) Uiso 0.33 1 d PD B 2
F21B F 0.3004(10) 0.5520(5) 1.0146(9) 0.080(4) Uiso 0.33 1 d PD B 2
F22B F 0.1404(5) 0.6010(3) 0.9572(4) 0.0673(13) Uiso 0.33 1 d PD B 2
F23B F 0.2859(10) 0.5905(5) 0.8502(9) 0.039(2) Uiso 0.33 1 d PD B 2
F24B F 0.1738(6) 0.5116(3) 0.8861(5) 0.0886(18) Uiso 0.33 1 d PD B 2
C25 C 0.6249(2) 0.93989(11) 1.1087(2) 0.0497(6) Uani 1 1 d . . .
H25A H 0.5543 0.9618 1.0923 0.075 Uiso 1 1 calc R . .
H25B H 0.6857 0.9551 1.0657 0.075 Uiso 1 1 calc R . .
H25C H 0.6475 0.9439 1.1854 0.075 Uiso 1 1 calc R . .
N26 N 0.60529(15) 0.87726(8) 1.08237(14) 0.0389(4) Uani 1 1 d . . .
O27 O 0.59595(16) 0.86312(8) 0.98635(13) 0.0546(4) Uani 1 1 d . . .
O28 O 0.5987(3) 0.84234(10) 1.15560(16) 0.0889(8) Uani 1 1 d . . .

loop_
_atom_site_aniso_label
_atom_site_aniso_U_11
_atom_site_aniso_U_22
_atom_site_aniso_U_33
_atom_site_aniso_U_23
_atom_site_aniso_U_13
_atom_site_aniso_U_12
Fe1 0.02070(17) 0.02325(17) 0.01475(16) 0.000 -0.00030(11) 0.000
N2 0.0227(9) 0.0269(10) 0.0243(10) 0.000 0.0040(8) 0.000
C3 0.0246(8) 0.0324(9) 0.0311(9) 0.0069(7) 0.0063(7) 0.0034(6)
C4 0.0354(10) 0.0322(10) 0.0526(12) 0.0132(9) 0.0129(9) 0.0062(8)
C5 0.0427(16) 0.0257(14) 0.071(2) 0.000 0.0208(15) 0.000
C6 0.0230(8) 0.0403(10) 0.0249(8) 0.0085(7) 0.0022(6) 0.0047(7)
N7 0.0227(7) 0.0353(8) 0.0174(6) -0.0002(5) -0.0004(5) 0.0001(5)
N8 0.0274(8) 0.0490(10) 0.0189(7) -0.0046(6) -0.0029(6) -0.0016(6)
C9 0.0359(10) 0.0712(15) 0.0202(9) 0.0045(9) -0.0058(7) 0.0040(10)
C10 0.0342(10) 0.0639(14) 0.0275(9) 0.0176(9) -0.0014(8) 0.0099(9)
N11 0.0301(10) 0.0265(10) 0.0167(9) 0.000 -0.0008(7) 0.000
C12 0.0361(9) 0.0282(9) 0.0194(8) -0.0004(6) 0.0006(7) 0.0047(7)
C13 0.0588(13) 0.0282(10) 0.0380(11) -0.0005(8) 0.0114(10) 0.0094(9)
C14 0.077(2) 0.0217(14) 0.0532(19) 0.000 0.0186(17) 0.000
C15 0.0306(9) 0.0313(8) 0.0156(7) -0.0009(6) -0.0014(6) 0.0066(7)
N16 0.0243(7) 0.0300(7) 0.0170(6) 0.0007(5) -0.0002(5) -0.0001(5)
N17 0.0260(7) 0.0370(8) 0.0225(7) 0.0002(6) 0.0028(6) -0.0028(6)
C18 0.0273(9) 0.0514(12) 0.0264(9) -0.0009(8) 0.0049(7) 0.0031(8)
C19 0.0319(9) 0.0449(11) 0.0227(8) -0.0019(7) 0.0021(7) 0.0117(8)
B20A 0.0284(19) 0.038(2) 0.033(2) 0.0096(15) 0.0080(15) 0.0050(18)
F21A 0.106(3) 0.067(3) 0.0374(14) -0.0048(14) -0.0276(15) 0.033(2)
F22A 0.0419(13) 0.093(2) 0.114(2) 0.0377(18) 0.0408(14) 0.0210(12)
F23A 0.046(2) 0.0392(17) 0.0387(16) 0.0117(13) 0.0026(16) 0.0003(14)
F24A 0.0814(16) 0.0249(9) 0.0735(15) 0.0030(9) 0.0254(12) -0.0031(9)
C25 0.0573(14) 0.0420(13) 0.0493(13) 0.0010(10) -0.0027(11) -0.0042(10)
N26 0.0383(9) 0.0435(10) 0.0340(9) 0.0028(7) -0.0053(7) -0.0047(7)
O27 0.0652(11) 0.0633(12) 0.0347(8) -0.0087(8) -0.0021(8) 0.0022(9)
O28 0.163(2) 0.0562(13) 0.0435(11) 0.0143(9) -0.0242(13) -0.0381(14)

loop_
_atom_type_symbol
_atom_type_description
_atom_type_scat_dispersion_real
_atom_type_scat_dispersion_imag
_atom_type_scat_source
C C 0.0033 0.0016 'International Tables Vol C Tables 4.2.6.8 and 6.1.1.4'
H H 0.0000 0.0000 'International Tables Vol C Tables 4.2.6.8 and 6.1.1.4'
B B 0.0013 0.0007 'International Tables Vol C Tables 4.2.6.8 and 6.1.1.4'
N N 0.0061 0.0033 'International Tables Vol C Tables 4.2.6.8 and 6.1.1.4'
F F 0.0171 0.0103 'International Tables Vol C Tables 4.2.6.8 and 6.1.1.4'
Fe Fe 0.3463 0.8444 'International Tables Vol C Tables 4.2.6.8 and 6.1.1.4'
O O 0.0106 0.0060 'International Tables Vol C Tables 4.2.6.8 and 6.1.1.4'

loop_
_geom_angle_atom_site_label_1
_geom_angle_atom_site_label_2
_geom_angle_atom_site_label_3
_geom_angle
_geom_angle_site_symmetry_1
_geom_angle_site_symmetry_3
N2 Fe1 N11 180.00 . .
N2 Fe1 N7 78.97(5) . .
N11 Fe1 N7 101.03(5) . .
N7 Fe1 N7 157.94(9) 2_656 .
N7 Fe1 N16 93.57(6) . 2_656
N2 Fe1 N16 101.13(4) . .
N11 Fe1 N16 78.87(4) . .
N7 Fe1 N16 90.67(6) . .
N16 Fe1 N16 157.73(9) 2_656 .
C3 N2 C3 120.2(2) 2_656 .
C3 N2 Fe1 119.91(11) . .
N2 C3 C4 121.31(19) . .
N2 C3 C6 110.12(17) . .
C4 C3 C6 128.56(18) . .
C3 C4 C5 118.2(2) . .
C4 C5 C4 120.8(3) . 2_656
N7 C6 C10 109.73(18) . .
N7 C6 C3 114.41(15) . .
C10 C6 C3 135.85(19) . .
C6 N7 N8 106.34(15) . .
C6 N7 Fe1 116.57(12) . .
N8 N7 Fe1 136.97(13) . .
N7 N8 C9 110.77(18) . .
N8 C9 C10 108.21(18) . .
C9 C10 C6 104.94(18) . .
C12 N11 C12 120.3(2) 2_656 .
C12 N11 Fe1 119.83(11) . .
N11 C12 C13 121.17(19) . .
N11 C12 C15 110.74(16) . .
C13 C12 C15 128.09(18) . .
C12 C13 C14 118.2(2) . .
C13 C14 C13 120.8(3) 2_656 .
N16 C15 C19 110.24(17) . .
N16 C15 C12 114.05(15) . .
C19 C15 C12 135.70(17) . .
N17 N16 C15 105.81(14) . .
N17 N16 Fe1 137.69(12) . .
C15 N16 Fe1 116.47(12) . .
N16 N17 C18 111.10(16) . .
N17 C18 C19 108.21(17) . .
C18 C19 C15 104.64(17) . .
F24A B20A F21A 110.1(4) . .
F24A B20A F22A 110.9(3) . .
F21A B20A F22A 108.7(4) . .
F24A B20A F23A 108.6(4) . .
F21A B20A F23A 111.2(4) . .
F22A B20A F23A 107.3(4) . .
F24B B20B F21B 114.2(9) . .
F24B B20B F22B 111.0(9) . .
F21B B20B F22B 108.8(9) . .
F24B B20B F23B 111.7(9) . .
F21B B20B F23B 105.3(10) . .
F22B B20B F23B 105.4(9) . .
O28 N26 O27 122.9(2) . .
O28 N26 C25 119.1(2) . .
O27 N26 C25 118.02(19) . .

loop_
_geom_bond_atom_site_label_1
_geom_bond_atom_site_label_2
_geom_bond_distance
Fe1 N2 1.962(2)
Fe1 N11 1.967(2)
Fe1 N7 1.9977(15)
Fe1 N16 2.0111(15)
N2 C3 1.375(2)
C3 C4 1.404(3)
C3 C6 1.480(3)
C4 C5 1.411(3)
C6 N7 1.365(2)
C6 C10 1.435(3)
N7 N8 1.365(2)
N8 C9 1.372(3)
C9 C10 1.385(4)
N11 C12 1.374(2)
C12 C13 1.405(3)
C12 C15 1.481(3)
C13 C14 1.409(3)
C15 N16 1.370(2)
C15 C19 1.426(3)
N16 N17 1.363(2)
N17 C18 1.368(2)
C18 C19 1.391(3)
B20A F24A 1.380(6)
B20A F21A 1.402(6)
B20A F22A 1.414(5)
B20A F23A 1.441(5)
B20B F24B 1.366(12)
B20B F21B 1.390(13)
B20B F22B 1.399(11)
B20B F23B 1.411(13)
C25 N26 1.491(3)
N26 O28 1.220(3)
N26 O27 1.237(2)

loop_
_geom_hbond_atom_site_label_D
_geom_hbond_atom_site_label_H
_geom_hbond_atom_site_label_A
_geom_hbond_distance_DH
_geom_hbond_distance_HA
_geom_hbond_distance_DA
_geom_hbond_angle_DHA
N8 H8 O27 0.88 2.05 2.932(3) 175.2
N17 H17 F23A 0.88 1.93 2.800(6) 170.2
N17 H17 F23B 0.88 1.85 2.702(12) 163.6
